data_4340788
loop_
_publ_author_name
'Cheng, Ru-Jen'
'Chen, Yu-Hsuan'
'Chen, Ching-Chin'
'Lee, Gene-Hsiang'
'Peng, Shie-Ming'
'Chen, Peter Ping-Yu'

_publ_section_title
;
 Dual-Channel-Mediated Spin Coupling for One-Electron-Oxidized
 Cobalt(II)-Saddled Porphyrin.
;
_journal_issue 17
_journal_name_full 'Inorganic chemistry'
_journal_page_first 8848
_journal_page_last 8850
_journal_paper_doi 10.1021/ic501120k
_journal_volume 53
_journal_year 2014
_chemical_formula_moiety 'C64 H56 Co F12 N4'
_chemical_formula_sum 'C64 H56 Co F12 N4'
_chemical_formula_weight 1168.06
_space_group_IT_number 2
_symmetry_cell_setting triclinic
_symmetry_Int_Tables_number 2
_symmetry_space_group_name_Hall '-P 1'
_symmetry_space_group_name_H-M 'P -1'
_atom_sites_solution_hydrogens geom
_atom_sites_solution_primary direct
_atom_sites_solution_secondary difmap
_audit_creation_method SHELXL-97
_cell_angle_alpha 98.609(2)
_cell_angle_beta 98.382(2)
_cell_angle_gamma 109.122(2)
_cell_formula_units_Z 2
_cell_length_a 12.8604(5)
_cell_length_b 15.3557(6)
_cell_length_c 15.5556(5)
_cell_measurement_temperature 150(2)
_cell_volume 2806.64(19)
_computing_cell_refinement 'Bruker SAINT'
_computing_data_collection 'Bruker APEX2'
_computing_data_reduction 'Bruker SAINT'
_computing_molecular_graphics 'Bruker SHELXTL'
_computing_publication_material 'Bruker SHELXTL'
_computing_structure_refinement 'SHELXL-97 (Sheldrick, 2008)'
_computing_structure_solution 'SHELXS-97 (Sheldrick, 2008)'
_diffrn_ambient_temperature 150(2)
_diffrn_measured_fraction_theta_full 0.991
_diffrn_measured_fraction_theta_max 0.991
_diffrn_measurement_device_type 'Bruker APEX-II CCD'
_diffrn_measurement_method '\f and \w scans'
_diffrn_radiation_monochromator graphite
_diffrn_radiation_probe x-ray
_diffrn_radiation_type MoK\a
_diffrn_radiation_wavelength 0.71073
_diffrn_reflns_av_R_equivalents 0.0333
_diffrn_reflns_av_sigmaI/netI 0.0311
_diffrn_reflns_limit_h_max 16
_diffrn_reflns_limit_h_min -16
_diffrn_reflns_limit_k_max 19
_diffrn_reflns_limit_k_min -19
_diffrn_reflns_limit_l_max 18
_diffrn_reflns_limit_l_min -19
_diffrn_reflns_number 46173
_diffrn_reflns_theta_full 26.39
_diffrn_reflns_theta_max 26.39
_diffrn_reflns_theta_min 2.17
_diffrn_source 'fine-focus sealed tube'
_exptl_absorpt_coefficient_mu 0.390
_exptl_absorpt_correction_T_max 0.9260
_exptl_absorpt_correction_T_min 0.8378
_exptl_absorpt_correction_type multi-scan
_exptl_absorpt_process_details 'SADABS V2008/1 (Bruker AXS Inc.)'
_exptl_crystal_colour blue
_exptl_crystal_density_diffrn 1.382
_exptl_crystal_density_method 'not measured'
_exptl_crystal_description parallelepiped
_exptl_crystal_F_000 1206
_exptl_crystal_size_max 0.47
_exptl_crystal_size_mid 0.27
_exptl_crystal_size_min 0.20
_refine_diff_density_max 0.478
_refine_diff_density_min -0.227
_refine_diff_density_rms 0.061
_refine_ls_extinction_method none
_refine_ls_goodness_of_fit_ref 1.100
_refine_ls_hydrogen_treatment constr
_refine_ls_matrix_type full
_refine_ls_number_parameters 800
_refine_ls_number_reflns 11397
_refine_ls_number_restraints 0
_refine_ls_restrained_S_all 1.100
_refine_ls_R_factor_all 0.0516
_refine_ls_R_factor_gt 0.0393
_refine_ls_shift/su_max 0.007
_refine_ls_shift/su_mean 0.000
_refine_ls_structure_factor_coef Fsqd
_refine_ls_weighting_details 'calc w=1/[\s^2^(Fo^2^)+(0.0661P)^2^+0.6075P] where P=(Fo^2^+2Fc^2^)/3'
_refine_ls_weighting_scheme calc
_refine_ls_wR_factor_gt 0.1071
_refine_ls_wR_factor_ref 0.1135
_reflns_number_gt 9139
_reflns_number_total 11397
_reflns_threshold_expression >2sigma(I)
_cod_data_source_file ic501120k_si_004.cif
_cod_data_source_block cocf3pp
_cod_depositor_comments 'Adding full bibliography for 4340787--4340790.cif.'
_cod_original_cell_volume 2806.63(18)
_cod_database_code 4340788

loop_
_symmetry_equiv_pos_as_xyz
'x, y, z'
'-x, -y, -z'

loop_
_atom_site_label
_atom_site_type_symbol
_atom_site_fract_x
_atom_site_fract_y
_atom_site_fract_z
_atom_site_U_iso_or_equiv
_atom_site_adp_type
_atom_site_occupancy
_atom_site_symmetry_multiplicity
_atom_site_calc_flag
_atom_site_refinement_flags
_atom_site_disorder_assembly
_atom_site_disorder_group
Co1 Co 0.519001(18) 0.949793(16) 0.746613(14) 0.01676(8) Uani 1 1 d . . .
F1 F 1.1202(5) 1.2738(2) 0.4696(4) 0.0763(13) Uani 0.852(13) 1 d P A 1
F2 F 1.2080(3) 1.3414(4) 0.6030(4) 0.0796(13) Uani 0.852(13) 1 d P A 1
F3 F 1.0956(4) 1.3973(3) 0.5327(3) 0.0522(8) Uani 0.852(13) 1 d P A 1
F1' F 1.069(2) 1.2794(16) 0.4404(19) 0.073(6) Uani 0.148(13) 1 d P A 2
F2' F 1.1869(16) 1.3053(19) 0.559(2) 0.0796(13) Uani 0.148(13) 1 d P A 2
F3' F 1.120(2) 1.3924(19) 0.5508(18) 0.0522(8) Uani 0.148(13) 1 d P A 2
F4 F 0.3792(7) 1.5378(4) 0.8581(4) 0.0558(12) Uani 0.84(2) 1 d P B 1
F5 F 0.2060(7) 1.4507(4) 0.8425(3) 0.0553(11) Uani 0.84(2) 1 d P B 1
F6 F 0.3264(9) 1.4763(6) 0.9666(6) 0.053(2) Uani 0.84(2) 1 d P B 1
F4' F 0.421(4) 1.546(2) 0.878(3) 0.068(7) Uani 0.16(2) 1 d P B 2
F5' F 0.241(2) 1.4680(17) 0.8328(16) 0.0553(11) Uani 0.16(2) 1 d P B 2
F6' F 0.303(4) 1.467(2) 0.951(3) 0.035(6) Uani 0.16(2) 1 d P B 2
F7 F -0.112(2) 0.6631(19) 1.005(3) 0.083(11) Uani 0.22(7) 1 d P C 1
F8 F -0.093(3) 0.520(2) 0.949(2) 0.0559(15) Uani 0.22(7) 1 d P C 1
F9 F -0.010(4) 0.601(5) 1.055(3) 0.050(7) Uani 0.22(7) 1 d P C 1
F7' F -0.1160(4) 0.6634(4) 0.9962(6) 0.0471(18) Uani 0.78(7) 1 d P C 2
F8' F -0.1107(12) 0.5304(8) 0.9513(6) 0.0559(15) Uani 0.78(7) 1 d P C 2
F9' F 0.0033(14) 0.6187(11) 1.0786(15) 0.058(2) Uani 0.78(7) 1 d P C 2
F10 F 0.7418(2) 0.40468(13) 0.7716(3) 0.0701(9) Uani 0.896(6) 1 d P D 1
F11 F 0.7544(3) 0.4105(2) 0.63711(15) 0.0797(9) Uani 0.896(6) 1 d P D 1
F12 F 0.8946(2) 0.4902(2) 0.7468(2) 0.0574(7) Uani 0.896(6) 1 d P D 1
F10' F 0.710(2) 0.3925(13) 0.713(2) 0.0701(9) Uani 0.104(6) 1 d P D 2
F11' F 0.812(3) 0.4495(17) 0.6349(16) 0.0797(9) Uani 0.104(6) 1 d P D 2
F12' F 0.880(3) 0.484(2) 0.7143(19) 0.0574(7) Uani 0.104(6) 1 d P D 2
N1 N 0.65655(12) 0.93708(10) 0.72159(9) 0.0197(3) Uani 1 1 d . . .
N2 N 0.55892(12) 1.07072(10) 0.71451(9) 0.0187(3) Uani 1 1 d . . .
N3 N 0.39691(12) 0.97138(10) 0.79477(9) 0.0182(3) Uani 1 1 d . . .
N4 N 0.46392(12) 0.82010(10) 0.75619(9) 0.0182(3) Uani 1 1 d . . .
C1 C 0.69653(15) 0.86767(13) 0.74194(11) 0.0211(4) Uani 1 1 d . . .
C2 C 0.81909(16) 0.90466(13) 0.76005(13) 0.0258(4) Uani 1 1 d . . .
C3 C 0.85128(16) 0.99330(14) 0.74318(13) 0.0277(4) Uani 1 1 d . . .
C4 C 0.74897(15) 1.01069(12) 0.71404(12) 0.0216(4) Uani 1 1 d . . .
C5 C 0.73661(15) 1.08353(12) 0.67394(12) 0.0216(4) Uani 1 1 d . . .
C6 C 0.63692(15) 1.10282(12) 0.66375(11) 0.0202(4) Uani 1 1 d . . .
C7 C 0.60665(15) 1.16720(12) 0.61449(11) 0.0221(4) Uani 1 1 d . . .
C8 C 0.51864(15) 1.18224(12) 0.64430(12) 0.0229(4) Uani 1 1 d . . .
C9 C 0.49294(15) 1.12544(12) 0.71057(11) 0.0202(4) Uani 1 1 d . . .
C10 C 0.42491(14) 1.12991(12) 0.77247(12) 0.0205(4) Uani 1 1 d . . .
C11 C 0.39088(14) 1.05922(12) 0.82081(11) 0.0194(3) Uani 1 1 d . . .
C12 C 0.33344(14) 1.05910(13) 0.89456(12) 0.0216(4) Uani 1 1 d . . .
C13 C 0.29513(14) 0.96842(13) 0.90587(12) 0.0218(4) Uani 1 1 d . . .
C14 C 0.33110(14) 0.91284(12) 0.84066(11) 0.0190(3) Uani 1 1 d . . .
C15 C 0.29941(14) 0.81474(12) 0.81659(11) 0.0201(4) Uani 1 1 d . . .
C16 C 0.35626(14) 0.77150(12) 0.76488(11) 0.0198(4) Uani 1 1 d . . .
C17 C 0.32521(15) 0.67205(12) 0.72701(12) 0.0228(4) Uani 1 1 d . . .
C18 C 0.41872(15) 0.65996(12) 0.70525(12) 0.0228(4) Uani 1 1 d . . .
C19 C 0.50736(15) 0.75254(12) 0.72847(11) 0.0203(4) Uani 1 1 d . . .
C20 C 0.62332(15) 0.77516(12) 0.73429(11) 0.0211(4) Uani 1 1 d . . .
C21 C 0.89774(16) 0.86273(14) 0.80428(14) 0.0296(4) Uani 1 1 d . . .
H21A H 0.9746 0.8947 0.7952 0.035 Uiso 1 1 calc R . .
H21B H 0.8736 0.7951 0.7760 0.035 Uiso 1 1 calc R . .
C22 C 0.9004(2) 0.87238(19) 0.90302(15) 0.0469(6) Uani 1 1 d . . .
H22A H 0.9523 0.8443 0.9292 0.070 Uiso 1 1 calc R . .
H22B H 0.8248 0.8398 0.9122 0.070 Uiso 1 1 calc R . .
H22C H 0.9258 0.9393 0.9315 0.070 Uiso 1 1 calc R . .
C23 C 0.96925(16) 1.06431(15) 0.76870(16) 0.0394(5) Uani 1 1 d . . .
H23A H 0.9850 1.0983 0.7201 0.047 Uiso 1 1 calc R . .
H23B H 1.0231 1.0311 0.7770 0.047 Uiso 1 1 calc R . .
C24 C 0.9862(2) 1.1352(2) 0.85428(19) 0.0630(8) Uani 1 1 d . . .
H24A H 1.0638 1.1803 0.8692 0.095 Uiso 1 1 calc R . .
H24B H 0.9717 1.1017 0.9027 0.095 Uiso 1 1 calc R . .
H24C H 0.9341 1.1690 0.8459 0.095 Uiso 1 1 calc R . .
C25 C 0.83368(16) 1.14343(13) 0.64187(13) 0.0254(4) Uani 1 1 d . . .
C26 C 0.87354(19) 1.10409(15) 0.57370(15) 0.0373(5) Uani 1 1 d . . .
H26A H 0.8398 1.0385 0.5485 0.045 Uiso 1 1 calc R . .
C27 C 0.9618(2) 1.15938(16) 0.54211(17) 0.0451(6) Uani 1 1 d . . .
H27A H 0.9883 1.1319 0.4952 0.054 Uiso 1 1 calc R . .
C28 C 1.01171(18) 1.25512(15) 0.57893(16) 0.0384(5) Uani 1 1 d . A .
C29 C 0.97377(17) 1.29538(14) 0.64765(15) 0.0332(5) Uani 1 1 d . . .
H29A H 1.0084 1.3609 0.6731 0.040 Uiso 1 1 calc R . .
C30 C 0.88528(16) 1.23991(13) 0.67910(13) 0.0279(4) Uani 1 1 d . . .
H30A H 0.8593 1.2675 0.7264 0.033 Uiso 1 1 calc R . .
C31 C 0.65037(17) 1.19757(13) 0.53474(12) 0.0273(4) Uani 1 1 d . . .
H31A H 0.7334 1.2272 0.5509 0.033 Uiso 1 1 calc R . .
H31B H 0.6201 1.2453 0.5172 0.033 Uiso 1 1 calc R . .
C32 C 0.6170(2) 1.11468(16) 0.45633(13) 0.0397(5) Uani 1 1 d . . .
H32A H 0.6462 1.1370 0.4057 0.060 Uiso 1 1 calc R . .
H32B H 0.5348 1.0857 0.4398 0.060 Uiso 1 1 calc R . .
H32C H 0.6485 1.0680 0.4730 0.060 Uiso 1 1 calc R . .
C33 C 0.45046(18) 1.23553(15) 0.60507(14) 0.0325(5) Uani 1 1 d . . .
H33A H 0.4984 1.2838 0.5779 0.039 Uiso 1 1 calc R . .
H33B H 0.4254 1.2684 0.6531 0.039 Uiso 1 1 calc R . .
C34 C 0.3486(2) 1.1706(2) 0.53532(19) 0.0599(7) Uani 1 1 d . . .
H34A H 0.3064 1.2075 0.5114 0.090 Uiso 1 1 calc R . .
H34B H 0.3003 1.1233 0.5623 0.090 Uiso 1 1 calc R . .
H34C H 0.3732 1.1389 0.4871 0.090 Uiso 1 1 calc R . .
C35 C 0.39360(15) 1.21527(13) 0.79146(12) 0.0234(4) Uani 1 1 d . . .
C36 C 0.47827(16) 1.30106(13) 0.83332(13) 0.0275(4) Uani 1 1 d . . .
H36A H 0.5546 1.3053 0.8441 0.033 Uiso 1 1 calc R . .
C37 C 0.45192(18) 1.38017(14) 0.85926(14) 0.0322(4) Uani 1 1 d . . .
H37A H 0.5099 1.4381 0.8891 0.039 Uiso 1 1 calc R . .
C38 C 0.34150(18) 1.37495(13) 0.84184(13) 0.0296(4) Uani 1 1 d . B .
C39 C 0.25716(18) 1.29134(15) 0.79676(15) 0.0346(5) Uani 1 1 d . . .
H39A H 0.1815 1.2884 0.7829 0.041 Uiso 1 1 calc R . .
C40 C 0.28353(17) 1.21198(14) 0.77191(14) 0.0315(4) Uani 1 1 d . . .
H40A H 0.2255 1.1546 0.7411 0.038 Uiso 1 1 calc R . .
C41 C 0.33450(17) 1.14337(14) 0.95863(14) 0.0307(4) Uani 1 1 d . . .
H41A H 0.2810 1.1221 0.9975 0.037 Uiso 1 1 calc R . .
H41B H 0.3094 1.1853 0.9250 0.037 Uiso 1 1 calc R . .
C42 C 0.4520(2) 1.19832(16) 1.01587(14) 0.0402(5) Uani 1 1 d . . .
H42A H 0.4502 1.2526 1.0568 0.060 Uiso 1 1 calc R . .
H42B H 0.5049 1.2203 0.9775 0.060 Uiso 1 1 calc R . .
H42C H 0.4764 1.1572 1.0500 0.060 Uiso 1 1 calc R . .
C43 C 0.24304(17) 0.93824(14) 0.98256(13) 0.0282(4) Uani 1 1 d . . .
H43A H 0.1849 0.8743 0.9619 0.034 Uiso 1 1 calc R . .
H43B H 0.2057 0.9820 1.0036 0.034 Uiso 1 1 calc R . .
C44 C 0.3309(2) 0.93743(17) 1.05949(14) 0.0421(5) Uani 1 1 d . . .
H44A H 0.2944 0.9177 1.1080 0.063 Uiso 1 1 calc R . .
H44B H 0.3879 1.0009 1.0808 0.063 Uiso 1 1 calc R . .
H44C H 0.3669 0.8932 1.0391 0.063 Uiso 1 1 calc R . .
C45 C 0.20780(15) 0.75482(12) 0.85450(12) 0.0231(4) Uani 1 1 d . . .
C46 C 0.09592(15) 0.74538(13) 0.82674(13) 0.0269(4) Uani 1 1 d . . .
H46A H 0.0754 0.7714 0.7781 0.032 Uiso 1 1 calc R . .
C47 C 0.01452(16) 0.69834(13) 0.86956(14) 0.0303(4) Uani 1 1 d . . .
H47A H -0.0618 0.6914 0.8499 0.036 Uiso 1 1 calc R . .
C48 C 0.04469(17) 0.66128(14) 0.94143(15) 0.0314(4) Uani 1 1 d . C .
C49 C 0.15387(17) 0.66517(14) 0.96625(15) 0.0335(5) Uani 1 1 d . . .
H49A H 0.1735 0.6369 1.0134 0.040 Uiso 1 1 calc R . .
C50 C 0.23480(16) 0.71066(14) 0.92189(14) 0.0292(4) Uani 1 1 d . . .
H50A H 0.3095 0.7117 0.9376 0.035 Uiso 1 1 calc R . .
C51 C 0.20700(16) 0.59985(13) 0.70328(14) 0.0317(4) Uani 1 1 d . . .
H51A H 0.1727 0.6010 0.7562 0.038 Uiso 1 1 calc R . .
H51B H 0.2102 0.5362 0.6858 0.038 Uiso 1 1 calc R . .
C52 C 0.1334(2) 0.61853(18) 0.62746(17) 0.0477(6) Uani 1 1 d . . .
H52A H 0.0577 0.5704 0.6142 0.072 Uiso 1 1 calc R . .
H52B H 0.1663 0.6162 0.5745 0.072 Uiso 1 1 calc R . .
H52C H 0.1288 0.6810 0.6449 0.072 Uiso 1 1 calc R . .
C53 C 0.42101(18) 0.56971(14) 0.65409(13) 0.0310(4) Uani 1 1 d . . .
H53A H 0.3575 0.5160 0.6619 0.037 Uiso 1 1 calc R . .
H53B H 0.4918 0.5612 0.6782 0.037 Uiso 1 1 calc R . .
C54 C 0.4126(3) 0.5697(2) 0.55578(16) 0.0612(8) Uani 1 1 d . . .
H54A H 0.4142 0.5099 0.5245 0.092 Uiso 1 1 calc R . .
H54B H 0.4763 0.6221 0.5478 0.092 Uiso 1 1 calc R . .
H54C H 0.3420 0.5771 0.5316 0.092 Uiso 1 1 calc R . .
C55 C 0.66867(15) 0.69689(13) 0.73209(13) 0.0241(4) Uani 1 1 d . . .
C56 C 0.66370(16) 0.64701(13) 0.80044(13) 0.0276(4) Uani 1 1 d . . .
H56A H 0.6344 0.6649 0.8501 0.033 Uiso 1 1 calc R . .
C57 C 0.70110(17) 0.57181(14) 0.79663(14) 0.0313(4) Uani 1 1 d . . .
H57A H 0.6980 0.5387 0.8437 0.038 Uiso 1 1 calc R . .
C58 C 0.74309(17) 0.54485(14) 0.72401(15) 0.0329(5) Uani 1 1 d . D .
C59 C 0.75022(18) 0.59494(15) 0.65704(15) 0.0346(5) Uani 1 1 d . . .
H59A H 0.7808 0.5776 0.6080 0.042 Uiso 1 1 calc R . .
C60 C 0.71338(17) 0.66987(14) 0.66076(14) 0.0310(4) Uani 1 1 d . . .
H60A H 0.7186 0.7035 0.6141 0.037 Uiso 1 1 calc R . .
C61 C 1.1067(2) 1.31527(18) 0.5447(2) 0.0501(6) Uani 1 1 d . . .
C62 C 0.3140(2) 1.45967(15) 0.87599(17) 0.0408(5) Uani 1 1 d . . .
C63 C -0.0433(2) 0.61674(16) 0.99109(19) 0.0419(6) Uani 1 1 d . . .
C64 C 0.7833(2) 0.46346(15) 0.71856(17) 0.0427(6) Uani 1 1 d . . .

loop_
_atom_site_aniso_label
_atom_site_aniso_U_11
_atom_site_aniso_U_22
_atom_site_aniso_U_33
_atom_site_aniso_U_23
_atom_site_aniso_U_13
_atom_site_aniso_U_12
Co1 0.01776(13) 0.01501(13) 0.02032(13) 0.00595(9) 0.00696(9) 0.00725(10)
F1 0.077(3) 0.0505(14) 0.105(3) 0.0155(15) 0.073(2) 0.0048(17)
F2 0.0273(11) 0.086(3) 0.122(3) 0.057(3) 0.0145(16) 0.0000(14)
F3 0.0497(19) 0.0392(9) 0.081(2) 0.0371(11) 0.0313(15) 0.0146(11)
F1' 0.055(12) 0.075(10) 0.106(14) 0.040(9) 0.055(11) 0.018(9)
F2' 0.0273(11) 0.086(3) 0.122(3) 0.057(3) 0.0145(16) 0.0000(14)
F3' 0.0497(19) 0.0392(9) 0.081(2) 0.0371(11) 0.0313(15) 0.0146(11)
F4 0.072(3) 0.0264(14) 0.092(2) 0.0283(14) 0.052(2) 0.027(2)
F5 0.054(3) 0.0478(16) 0.0864(14) 0.0192(11) 0.0268(15) 0.0404(18)
F6 0.068(4) 0.049(3) 0.048(2) 0.0022(15) 0.024(2) 0.027(2)
F4' 0.064(16) 0.019(7) 0.140(19) 0.024(9) 0.049(14) 0.023(10)
F5' 0.054(3) 0.0478(16) 0.0864(14) 0.0192(11) 0.0268(15) 0.0404(18)
F6' 0.052(15) 0.017(7) 0.051(16) 0.012(9) 0.039(15) 0.018(8)
F7 0.095(19) 0.083(17) 0.14(2) 0.066(15) 0.078(15) 0.078(17)
F8 0.047(3) 0.027(2) 0.1059(14) 0.0261(15) 0.0478(17) 0.0106(16)
F9 0.039(8) 0.10(2) 0.026(10) 0.039(10) 0.018(8) 0.024(10)
F7' 0.034(3) 0.041(3) 0.079(3) 0.027(2) 0.037(2) 0.015(3)
F8' 0.047(3) 0.027(2) 0.1059(14) 0.0261(15) 0.0478(17) 0.0106(16)
F9' 0.054(4) 0.081(4) 0.054(5) 0.037(4) 0.031(4) 0.025(3)
F10 0.0822(14) 0.0372(9) 0.122(3) 0.0431(12) 0.0467(16) 0.0394(10)
F11 0.116(2) 0.0402(14) 0.0788(13) -0.0194(12) -0.0170(15) 0.0525(15)
F12 0.0410(12) 0.0435(9) 0.092(2) 0.0034(14) 0.0055(14) 0.0287(9)
F10' 0.0822(14) 0.0372(9) 0.122(3) 0.0431(12) 0.0467(16) 0.0394(10)
F11' 0.116(2) 0.0402(14) 0.0788(13) -0.0194(12) -0.0170(15) 0.0525(15)
F12' 0.0410(12) 0.0435(9) 0.092(2) 0.0034(14) 0.0055(14) 0.0287(9)
N1 0.0215(8) 0.0165(7) 0.0243(7) 0.0071(6) 0.0083(6) 0.0084(6)
N2 0.0178(7) 0.0183(7) 0.0216(7) 0.0050(6) 0.0050(6) 0.0078(6)
N3 0.0174(7) 0.0171(7) 0.0216(7) 0.0064(6) 0.0044(6) 0.0068(6)
N4 0.0193(7) 0.0173(7) 0.0211(7) 0.0060(6) 0.0059(6) 0.0089(6)
C1 0.0233(9) 0.0228(9) 0.0229(9) 0.0068(7) 0.0106(7) 0.0125(8)
C2 0.0251(10) 0.0262(10) 0.0341(10) 0.0106(8) 0.0133(8) 0.0148(8)
C3 0.0225(9) 0.0275(10) 0.0391(11) 0.0128(8) 0.0147(8) 0.0110(8)
C4 0.0219(9) 0.0190(9) 0.0270(9) 0.0061(7) 0.0112(7) 0.0081(7)
C5 0.0233(9) 0.0174(9) 0.0258(9) 0.0055(7) 0.0108(7) 0.0067(7)
C6 0.0240(9) 0.0160(9) 0.0207(8) 0.0044(7) 0.0077(7) 0.0059(7)
C7 0.0279(10) 0.0153(9) 0.0219(9) 0.0054(7) 0.0058(7) 0.0054(7)
C8 0.0263(9) 0.0174(9) 0.0253(9) 0.0070(7) 0.0050(7) 0.0074(8)
C9 0.0217(9) 0.0149(8) 0.0243(9) 0.0052(7) 0.0034(7) 0.0071(7)
C10 0.0172(8) 0.0169(9) 0.0272(9) 0.0038(7) 0.0031(7) 0.0067(7)
C11 0.0155(8) 0.0187(9) 0.0244(9) 0.0043(7) 0.0042(7) 0.0069(7)
C12 0.0166(8) 0.0239(9) 0.0262(9) 0.0046(7) 0.0062(7) 0.0091(7)
C13 0.0178(8) 0.0251(10) 0.0257(9) 0.0073(7) 0.0070(7) 0.0098(7)
C14 0.0154(8) 0.0221(9) 0.0216(8) 0.0080(7) 0.0051(6) 0.0076(7)
C15 0.0167(8) 0.0203(9) 0.0253(9) 0.0085(7) 0.0046(7) 0.0076(7)
C16 0.0192(9) 0.0173(9) 0.0232(9) 0.0073(7) 0.0031(7) 0.0062(7)
C17 0.0248(9) 0.0183(9) 0.0256(9) 0.0063(7) 0.0038(7) 0.0079(7)
C18 0.0272(10) 0.0175(9) 0.0247(9) 0.0061(7) 0.0052(7) 0.0085(8)
C19 0.0270(9) 0.0178(9) 0.0208(8) 0.0069(7) 0.0094(7) 0.0112(8)
C20 0.0261(9) 0.0203(9) 0.0229(9) 0.0075(7) 0.0106(7) 0.0125(8)
C21 0.0236(10) 0.0298(11) 0.0446(11) 0.0149(9) 0.0140(8) 0.0156(8)
C22 0.0529(15) 0.0594(16) 0.0446(13) 0.0122(11) 0.0082(11) 0.0416(13)
C23 0.0195(10) 0.0353(12) 0.0689(15) 0.0245(11) 0.0126(10) 0.0097(9)
C24 0.0412(15) 0.0603(18) 0.0597(17) 0.0156(14) -0.0021(12) -0.0141(13)
C25 0.0246(10) 0.0221(9) 0.0353(10) 0.0116(8) 0.0126(8) 0.0106(8)
C26 0.0429(12) 0.0217(10) 0.0550(14) 0.0105(9) 0.0295(11) 0.0122(9)
C27 0.0516(14) 0.0309(12) 0.0648(16) 0.0138(11) 0.0404(12) 0.0168(11)
C28 0.0334(12) 0.0306(12) 0.0620(14) 0.0213(10) 0.0258(10) 0.0135(10)
C29 0.0269(10) 0.0213(10) 0.0517(13) 0.0091(9) 0.0113(9) 0.0072(8)
C30 0.0263(10) 0.0228(10) 0.0371(11) 0.0083(8) 0.0101(8) 0.0097(8)
C31 0.0323(10) 0.0244(10) 0.0279(10) 0.0129(8) 0.0096(8) 0.0090(8)
C32 0.0508(14) 0.0397(13) 0.0263(10) 0.0069(9) 0.0118(9) 0.0113(11)
C33 0.0387(12) 0.0352(11) 0.0373(11) 0.0209(9) 0.0132(9) 0.0229(10)
C34 0.0541(16) 0.0711(19) 0.0610(17) 0.0170(14) -0.0063(13) 0.0373(15)
C35 0.0241(9) 0.0190(9) 0.0316(10) 0.0095(7) 0.0108(7) 0.0098(8)
C36 0.0220(9) 0.0246(10) 0.0384(11) 0.0090(8) 0.0105(8) 0.0087(8)
C37 0.0361(11) 0.0179(10) 0.0423(12) 0.0051(8) 0.0156(9) 0.0068(8)
C38 0.0395(11) 0.0224(10) 0.0386(11) 0.0142(8) 0.0197(9) 0.0180(9)
C39 0.0294(11) 0.0297(11) 0.0559(13) 0.0175(10) 0.0150(9) 0.0189(9)
C40 0.0239(10) 0.0223(10) 0.0481(12) 0.0066(9) 0.0071(9) 0.0086(8)
C41 0.0341(11) 0.0255(10) 0.0381(11) 0.0053(8) 0.0199(9) 0.0134(9)
C42 0.0509(14) 0.0329(12) 0.0309(11) -0.0028(9) 0.0054(10) 0.0127(11)
C43 0.0319(10) 0.0287(10) 0.0313(10) 0.0099(8) 0.0176(8) 0.0143(9)
C44 0.0521(14) 0.0429(13) 0.0270(11) 0.0112(9) 0.0075(9) 0.0101(11)
C45 0.0229(9) 0.0179(9) 0.0316(10) 0.0081(7) 0.0108(7) 0.0078(7)
C46 0.0225(9) 0.0229(10) 0.0385(11) 0.0110(8) 0.0066(8) 0.0102(8)
C47 0.0192(9) 0.0221(10) 0.0516(12) 0.0104(9) 0.0102(8) 0.0074(8)
C48 0.0265(10) 0.0222(10) 0.0514(13) 0.0159(9) 0.0188(9) 0.0083(8)
C49 0.0307(11) 0.0299(11) 0.0482(12) 0.0231(9) 0.0150(9) 0.0124(9)
C50 0.0225(10) 0.0268(10) 0.0433(11) 0.0155(8) 0.0107(8) 0.0100(8)
C51 0.0250(10) 0.0182(10) 0.0466(12) 0.0026(8) 0.0037(8) 0.0045(8)
C52 0.0343(12) 0.0420(14) 0.0538(14) -0.0001(11) -0.0100(10) 0.0092(11)
C53 0.0337(11) 0.0197(10) 0.0385(11) 0.0012(8) 0.0083(9) 0.0098(8)
C54 0.095(2) 0.0585(17) 0.0365(13) -0.0066(11) 0.0066(13) 0.0460(17)
C55 0.0225(9) 0.0194(9) 0.0362(10) 0.0090(8) 0.0135(8) 0.0105(8)
C56 0.0263(10) 0.0254(10) 0.0382(11) 0.0115(8) 0.0145(8) 0.0130(8)
C57 0.0277(10) 0.0243(10) 0.0477(12) 0.0160(9) 0.0108(9) 0.0118(8)
C58 0.0258(10) 0.0207(10) 0.0540(13) 0.0062(9) 0.0103(9) 0.0107(8)
C59 0.0376(12) 0.0280(11) 0.0452(12) 0.0045(9) 0.0204(9) 0.0172(9)
C60 0.0384(12) 0.0258(10) 0.0378(11) 0.0119(8) 0.0197(9) 0.0159(9)
C61 0.0389(14) 0.0394(14) 0.0825(19) 0.0253(13) 0.0332(13) 0.0134(11)
C62 0.0548(15) 0.0290(12) 0.0547(15) 0.0185(10) 0.0289(12) 0.0243(11)
C63 0.0367(12) 0.0325(12) 0.0695(18) 0.0246(11) 0.0290(12) 0.0155(10)
C64 0.0402(13) 0.0220(11) 0.0679(16) 0.0053(10) 0.0093(11) 0.0164(10)

loop_
_atom_type_symbol
_atom_type_description
_atom_type_scat_dispersion_real
_atom_type_scat_dispersion_imag
_atom_type_scat_source
C C 0.0033 0.0016 'International Tables Vol C Tables 4.2.6.8 and 6.1.1.4'
H H 0.0000 0.0000 'International Tables Vol C Tables 4.2.6.8 and 6.1.1.4'
N N 0.0061 0.0033 'International Tables Vol C Tables 4.2.6.8 and 6.1.1.4'
F F 0.0171 0.0103 'International Tables Vol C Tables 4.2.6.8 and 6.1.1.4'
Co Co 0.3494 0.9721 'International Tables Vol C Tables 4.2.6.8 and 6.1.1.4'

loop_
_geom_angle_atom_site_label_1
_geom_angle_atom_site_label_2
_geom_angle_atom_site_label_3
_geom_angle
N4 Co1 N2 169.32(6)
N4 Co1 N1 90.06(6)
N2 Co1 N1 90.80(6)
N4 Co1 N3 90.87(6)
N2 Co1 N3 90.29(6)
N1 Co1 N3 169.12(6)
C4 N1 C1 105.95(14)
C4 N1 Co1 124.51(11)
C1 N1 Co1 125.23(11)
C9 N2 C6 105.68(14)
C9 N2 Co1 125.94(12)
C6 N2 Co1 125.08(12)
C14 N3 C11 106.42(14)
C14 N3 Co1 124.60(11)
C11 N3 Co1 124.29(11)
C19 N4 C16 105.83(14)
C19 N4 Co1 126.44(11)
C16 N4 Co1 124.83(11)
N1 C1 C20 121.23(16)
N1 C1 C2 109.51(15)
C20 C1 C2 128.87(16)
C3 C2 C1 106.96(16)
C3 C2 C21 124.71(18)
C1 C2 C21 127.51(17)
C2 C3 C4 106.69(16)
C2 C3 C23 125.11(18)
C4 C3 C23 127.07(17)
N1 C4 C5 121.24(16)
N1 C4 C3 110.12(15)
C5 C4 C3 128.27(16)
C4 C5 C6 122.48(16)
C4 C5 C25 118.74(16)
C6 C5 C25 118.77(16)
N2 C6 C5 120.65(15)
N2 C6 C7 109.90(15)
C5 C6 C7 128.73(16)
C8 C7 C6 106.74(15)
C8 C7 C31 126.07(17)
C6 C7 C31 126.38(16)
C7 C8 C9 106.79(15)
C7 C8 C33 125.59(16)
C9 C8 C33 126.98(16)
N2 C9 C10 120.92(15)
N2 C9 C8 109.86(15)
C10 C9 C8 128.68(16)
C9 C10 C11 121.90(16)
C9 C10 C35 118.96(15)
C11 C10 C35 119.04(16)
N3 C11 C10 121.54(15)
N3 C11 C12 109.57(15)
C10 C11 C12 128.46(16)
C13 C12 C11 106.77(15)
C13 C12 C41 124.83(16)
C11 C12 C41 127.38(16)
C12 C13 C14 107.07(15)
C12 C13 C43 124.54(16)
C14 C13 C43 127.64(16)
N3 C14 C15 121.20(15)
N3 C14 C13 109.47(15)
C15 C14 C13 129.02(16)
C16 C15 C14 122.44(16)
C16 C15 C45 119.03(15)
C14 C15 C45 118.31(15)
N4 C16 C15 121.32(15)
N4 C16 C17 109.79(15)
C15 C16 C17 128.06(16)
C18 C17 C16 106.84(16)
C18 C17 C51 126.83(17)
C16 C17 C51 125.67(16)
C17 C18 C19 106.76(15)
C17 C18 C53 124.61(17)
C19 C18 C53 127.99(16)
N4 C19 C20 121.25(16)
N4 C19 C18 109.77(15)
C20 C19 C18 128.56(16)
C1 C20 C19 122.13(16)
C1 C20 C55 119.77(16)
C19 C20 C55 118.09(16)
C2 C21 C22 112.06(16)
C2 C21 H21A 109.2
C22 C21 H21A 109.2
C2 C21 H21B 109.2
C22 C21 H21B 109.2
H21A C21 H21B 107.9
C21 C22 H22A 109.5
C21 C22 H22B 109.5
H22A C22 H22B 109.5
C21 C22 H22C 109.5
H22A C22 H22C 109.5
H22B C22 H22C 109.5
C3 C23 C24 111.44(18)
C3 C23 H23A 109.3
C24 C23 H23A 109.3
C3 C23 H23B 109.3
C24 C23 H23B 109.3
H23A C23 H23B 108.0
C23 C24 H24A 109.5
C23 C24 H24B 109.5
H24A C24 H24B 109.5
C23 C24 H24C 109.5
H24A C24 H24C 109.5
H24B C24 H24C 109.5
C26 C25 C30 118.97(17)
C26 C25 C5 120.14(17)
C30 C25 C5 120.89(17)
C27 C26 C25 120.6(2)
C27 C26 H26A 119.7
C25 C26 H26A 119.7
C26 C27 C28 120.0(2)
C26 C27 H27A 120.0
C28 C27 H27A 120.0
C27 C28 C29 120.20(19)
C27 C28 C61 120.2(2)
C29 C28 C61 119.6(2)
C30 C29 C28 119.74(19)
C30 C29 H29A 120.1
C28 C29 H29A 120.1
C29 C30 C25 120.51(18)
C29 C30 H30A 119.7
C25 C30 H30A 119.7
C7 C31 C32 111.70(16)
C7 C31 H31A 109.3
C32 C31 H31A 109.3
C7 C31 H31B 109.3
C32 C31 H31B 109.3
H31A C31 H31B 107.9
C31 C32 H32A 109.5
C31 C32 H32B 109.5
H32A C32 H32B 109.5
C31 C32 H32C 109.5
H32A C32 H32C 109.5
H32B C32 H32C 109.5
C8 C33 C34 111.74(18)
C8 C33 H33A 109.3
C34 C33 H33A 109.3
C8 C33 H33B 109.3
C34 C33 H33B 109.3
H33A C33 H33B 107.9
C33 C34 H34A 109.5
C33 C34 H34B 109.5
H34A C34 H34B 109.5
C33 C34 H34C 109.5
H34A C34 H34C 109.5
H34B C34 H34C 109.5
C40 C35 C36 118.76(17)
C40 C35 C10 122.74(17)
C36 C35 C10 118.46(16)
C35 C36 C37 120.44(18)
C35 C36 H36A 119.8
C37 C36 H36A 119.8
C38 C37 C36 120.00(19)
C38 C37 H37A 120.0
C36 C37 H37A 120.0
C37 C38 C39 120.17(18)
C37 C38 C62 119.1(2)
C39 C38 C62 120.71(19)
C40 C39 C38 119.70(19)
C40 C39 H39A 120.2
C38 C39 H39A 120.2
C35 C40 C39 120.82(19)
C35 C40 H40A 119.6
C39 C40 H40A 119.6
C12 C41 C42 111.30(16)
C12 C41 H41A 109.4
C42 C41 H41A 109.4
C12 C41 H41B 109.4
C42 C41 H41B 109.4
H41A C41 H41B 108.0
C41 C42 H42A 109.5
C41 C42 H42B 109.5
H42A C42 H42B 109.5
C41 C42 H42C 109.5
H42A C42 H42C 109.5
H42B C42 H42C 109.5
C13 C43 C44 111.65(16)
C13 C43 H43A 109.3
C44 C43 H43A 109.3
C13 C43 H43B 109.3
C44 C43 H43B 109.3
H43A C43 H43B 108.0
C43 C44 H44A 109.5
C43 C44 H44B 109.5
H44A C44 H44B 109.5
C43 C44 H44C 109.5
H44A C44 H44C 109.5
H44B C44 H44C 109.5
C50 C45 C46 118.85(17)
C50 C45 C15 119.64(16)
C46 C45 C15 121.45(16)
C47 C46 C45 120.38(18)
C47 C46 H46A 119.8
C45 C46 H46A 119.8
C46 C47 C48 119.84(18)
C46 C47 H47A 120.1
C48 C47 H47A 120.1
C49 C48 C47 120.33(18)
C49 C48 C63 120.7(2)
C47 C48 C63 118.97(19)
C48 C49 C50 119.52(19)
C48 C49 H49A 120.2
C50 C49 H49A 120.2
C45 C50 C49 120.74(18)
C45 C50 H50A 119.6
C49 C50 H50A 119.6
C17 C51 C52 112.00(17)
C17 C51 H51A 109.2
C52 C51 H51A 109.2
C17 C51 H51B 109.2
C52 C51 H51B 109.2
H51A C51 H51B 107.9
C51 C52 H52A 109.5
C51 C52 H52B 109.5
H52A C52 H52B 109.5
C51 C52 H52C 109.5
H52A C52 H52C 109.5
H52B C52 H52C 109.5
C18 C53 C54 111.66(17)
C18 C53 H53A 109.3
C54 C53 H53A 109.3
C18 C53 H53B 109.3
C54 C53 H53B 109.3
H53A C53 H53B 107.9
C53 C54 H54A 109.5
C53 C54 H54B 109.5
H54A C54 H54B 109.5
C53 C54 H54C 109.5
H54A C54 H54C 109.5
H54B C54 H54C 109.5
C60 C55 C56 118.34(17)
C60 C55 C20 121.01(17)
C56 C55 C20 120.61(16)
C55 C56 C57 120.71(18)
C55 C56 H56A 119.6
C57 C56 H56A 119.6
C58 C57 C56 119.94(19)
C58 C57 H57A 120.0
C56 C57 H57A 120.0
C59 C58 C57 119.63(18)
C59 C58 C64 119.7(2)
C57 C58 C64 120.7(2)
C58 C59 C60 120.53(19)
C58 C59 H59A 119.7
C60 C59 H59A 119.7
C59 C60 C55 120.81(19)
C59 C60 H60A 119.6
C55 C60 H60A 119.6
F2' C61 F3' 110.4(15)
F2' C61 F1 73.7(17)
F3' C61 F1 114.9(14)
F2' C61 F3 124.4(11)
F3' C61 F3 17.0(13)
F1 C61 F3 107.3(3)
F2' C61 F2 33.5(18)
F3' C61 F2 88.0(12)
F1 C61 F2 105.7(3)
F3 C61 F2 104.8(3)
F2' C61 C28 117.2(9)
F3' C61 C28 118.8(13)
F1 C61 C28 113.6(3)
F3 C61 C28 112.7(2)
F2 C61 C28 112.1(2)
F2' C61 F1' 102.7(14)
F3' C61 F1' 100.6(15)
F1 C61 F1' 29.3(8)
F3 C61 F1' 87.4(9)
F2 C61 F1' 132.9(8)
C28 C61 F1' 103.9(8)
F6' C62 F4 114.3(19)
F6' C62 F5 94(3)
F4 C62 F5 106.4(3)
F6' C62 F6 13(3)
F4 C62 F6 105.9(5)
F5 C62 F6 106.2(4)
F6' C62 F5' 110(2)
F4 C62 F5' 87.9(13)
F5 C62 F5' 20.3(14)
F6 C62 F5' 120.4(13)
F6' C62 C38 113.8(15)
F4 C62 C38 113.2(3)
F5 C62 C38 113.1(2)
F6 C62 C38 111.5(4)
F5' C62 C38 115.1(11)
F6' C62 F4' 105(3)
F4 C62 F4' 19.7(15)
F5 C62 F4' 125.5(13)
F6 C62 F4' 94.0(16)
F5' C62 F4' 107.5(13)
C38 C62 F4' 104.8(12)
F8' C63 F9 98(4)
F8' C63 F7 104.6(19)
F9 C63 F7 109(3)
F8' C63 F7' 102.5(9)
F9 C63 F7' 115(3)
F7 C63 F7' 6(2)
F8' C63 F9' 110.2(9)
F9 C63 F9' 13(4)
F7 C63 F9' 100(2)
F7' C63 F9' 106.3(7)
F8' C63 F8 12.7(11)
F9 C63 F8 93(4)
F7 C63 F8 117(2)
F7' C63 F8 115.2(15)
F9' C63 F8 105.3(17)
F8' C63 C48 114.1(6)
F9 C63 C48 115(2)
F7 C63 C48 114.4(14)
F7' C63 C48 111.0(3)
F9' C63 C48 112.1(6)
F8 C63 C48 106.9(12)
F10' C64 F11 68.7(15)
F10' C64 F12 131.7(12)
F11 C64 F12 108.8(3)
F10' C64 F12' 134.4(17)
F11 C64 F12' 89.7(14)
F12 C64 F12' 21.7(14)
F10' C64 F10 41.3(16)
F11 C64 F10 105.9(2)
F12 C64 F10 103.0(3)
F12' C64 F10 119.4(15)
F10' C64 F11' 101.7(14)
F11 C64 F11' 33.7(11)
F12 C64 F11' 81.8(12)
F12' C64 F11' 60.4(19)
F10 C64 F11' 133.2(10)
F10' C64 C58 111.8(9)
F11 C64 C58 112.5(2)
F12 C64 C58 112.9(2)
F12' C64 C58 113.5(15)
F10 C64 C58 113.1(2)
F11' C64 C58 107.0(9)

loop_
_geom_bond_atom_site_label_1
_geom_bond_atom_site_label_2
_geom_bond_distance
Co1 N4 1.9198(14)
Co1 N2 1.9207(14)
Co1 N1 1.9295(14)
Co1 N3 1.9354(14)
F1 C61 1.308(4)
F2 C61 1.372(6)
F3 C61 1.351(5)
F1' C61 1.58(3)
F2' C61 1.088(18)
F3' C61 1.13(3)
F4 C62 1.315(6)
F5 C62 1.364(7)
F6 C62 1.371(9)
F4' C62 1.56(3)
F5' C62 1.13(2)
F6' C62 1.19(4)
F7 C63 1.32(3)
F8 C63 1.42(3)
F9 C63 1.11(3)
F7' C63 1.355(7)
F8' C63 1.318(9)
F9' C63 1.40(2)
F10 C64 1.348(4)
F11 C64 1.327(3)
F12 C64 1.337(4)
F10' C64 1.16(2)
F11' C64 1.41(3)
F12' C64 1.19(3)
N1 C4 1.380(2)
N1 C1 1.383(2)
N2 C9 1.377(2)
N2 C6 1.377(2)
N3 C14 1.380(2)
N3 C11 1.380(2)
N4 C19 1.375(2)
N4 C16 1.378(2)
C1 C20 1.400(3)
C1 C2 1.457(3)
C2 C3 1.365(3)
C2 C21 1.506(3)
C3 C4 1.449(3)
C3 C23 1.503(3)
C4 C5 1.401(3)
C5 C6 1.400(3)
C5 C25 1.490(2)
C6 C7 1.452(2)
C7 C8 1.357(3)
C7 C31 1.509(2)
C8 C9 1.453(2)
C8 C33 1.508(3)
C9 C10 1.401(2)
C10 C11 1.401(2)
C10 C35 1.494(2)
C11 C12 1.452(2)
C12 C13 1.365(3)
C12 C41 1.505(3)
C13 C14 1.452(2)
C13 C43 1.510(2)
C14 C15 1.400(2)
C15 C16 1.397(2)
C15 C45 1.496(2)
C16 C17 1.450(2)
C17 C18 1.357(3)
C17 C51 1.512(3)
C18 C19 1.454(2)
C18 C53 1.503(3)
C19 C20 1.402(2)
C20 C55 1.496(2)
C21 C22 1.515(3)
C21 H21A 0.9900
C21 H21B 0.9900
C22 H22A 0.9800
C22 H22B 0.9800
C22 H22C 0.9800
C23 C24 1.526(4)
C23 H23A 0.9900
C23 H23B 0.9900
C24 H24A 0.9800
C24 H24B 0.9800
C24 H24C 0.9800
C25 C26 1.386(3)
C25 C30 1.399(3)
C26 C27 1.381(3)
C26 H26A 0.9500
C27 C28 1.387(3)
C27 H27A 0.9500
C28 C29 1.384(3)
C28 C61 1.492(3)
C29 C30 1.383(3)
C29 H29A 0.9500
C30 H30A 0.9500
C31 C32 1.522(3)
C31 H31A 0.9900
C31 H31B 0.9900
C32 H32A 0.9800
C32 H32B 0.9800
C32 H32C 0.9800
C33 C34 1.515(3)
C33 H33A 0.9900
C33 H33B 0.9900
C34 H34A 0.9800
C34 H34B 0.9800
C34 H34C 0.9800
C35 C40 1.386(3)
C35 C36 1.393(3)
C36 C37 1.384(3)
C36 H36A 0.9500
C37 C38 1.380(3)
C37 H37A 0.9500
C38 C39 1.383(3)
C38 C62 1.500(3)
C39 C40 1.385(3)
C39 H39A 0.9500
C40 H40A 0.9500
C41 C42 1.529(3)
C41 H41A 0.9900
C41 H41B 0.9900
C42 H42A 0.9800
C42 H42B 0.9800
C42 H42C 0.9800
C43 C44 1.526(3)
C43 H43A 0.9900
C43 H43B 0.9900
C44 H44A 0.9800
C44 H44B 0.9800
C44 H44C 0.9800
C45 C50 1.393(3)
C45 C46 1.393(3)
C46 C47 1.383(3)
C46 H46A 0.9500
C47 C48 1.390(3)
C47 H47A 0.9500
C48 C49 1.380(3)
C48 C63 1.501(3)
C49 C50 1.387(3)
C49 H49A 0.9500
C50 H50A 0.9500
C51 C52 1.524(3)
C51 H51A 0.9900
C51 H51B 0.9900
C52 H52A 0.9800
C52 H52B 0.9800
C52 H52C 0.9800
C53 C54 1.517(3)
C53 H53A 0.9900
C53 H53B 0.9900
C54 H54A 0.9800
C54 H54B 0.9800
C54 H54C 0.9800
C55 C60 1.392(3)
C55 C56 1.397(3)
C56 C57 1.386(3)
C56 H56A 0.9500
C57 C58 1.387(3)
C57 H57A 0.9500
C58 C59 1.381(3)
C58 C64 1.497(3)
C59 C60 1.377(3)
C59 H59A 0.9500
C60 H60A 0.9500
